data_2311412
loop_
_publ_author_name
'Altaf, Muhammad'
'Stoeckli-Evans, Helen'

_publ_section_title
;
 A copper(II) paddle-wheel structure of tranexamic acid:
 di-chloro-tetra-kis-[\m-4-(ammonio-meth-yl)cyclo-hexane-1-carboxyl-ato-<i>O</i>,<i>O</i>']dicopper(II)
 dichloride hexa-hydrate.
;
_journal_issue 'Pt 10'
_journal_name_full 'Acta crystallographica. Section E, Crystallographic communications'
_journal_page_first 1421
_journal_page_last 1425
_journal_paper_doi 10.1107/S2056989017012543
_journal_volume 73
_journal_year 2017
_chemical_formula_iupac '[Cu2 Cl2 (C8 H15 N O2)4 ] (Cl2) , 6H2 O'
_chemical_formula_moiety 'C32 H60 Cl2 Cu2 N4 O8, 2(Cl), 6(H2 O)'
_chemical_formula_sum 'C32 H72 Cl4 Cu2 N4 O14'
_chemical_formula_weight 1005.81
_chemical_name_systematic
;
Dichloro-tetrakis[\m-4-(ammoniomethyl)cyclohexane-1-carboxylato-\
<i>O</i>,<i>O</i>']dicopper(II) dichloride hexahydrate
;
_space_group_crystal_system monoclinic
_space_group_IT_number 14
_space_group_name_Hall '-P 2yn'
_space_group_name_H-M_alt 'P 1 21/n 1'
_atom_sites_solution_hydrogens mixed
_atom_sites_solution_primary direct
_atom_sites_solution_secondary difmap
_audit_creation_method SHELXL-2016/6
_cell_angle_alpha 90
_cell_angle_beta 91.828(10)
_cell_angle_gamma 90
_cell_formula_units_Z 2
_cell_length_a 14.7100(11)
_cell_length_b 10.7163(6)
_cell_length_c 14.9312(12)
_cell_measurement_reflns_used 8000
_cell_measurement_temperature 153(2)
_cell_measurement_theta_max 25.90
_cell_measurement_theta_min 2.25
_cell_volume 2352.5(3)
_computing_cell_refinement
;
CELL in <i>IPDS-I</i> (Stoe & Cie, 2004)
;
_computing_data_collection
;
EXPOSE in <i>IPDS-I</i> (Stoe & Cie, 2004)
;
_computing_data_reduction
;
INTEGRATE in <i>IPDS-I</i> (Stoe & Cie, 2004)
;
_computing_molecular_graphics
;
Mercury (Macrae <i>et al.</i>,  2008)
;
_computing_publication_material
;
<i>SHELXL2016/6</i> (Sheldrick, 2015), PLATON (Spek, 2009) and
publCIF (Westrip, 2010)
;
_computing_structure_refinement
;
<i>SHELXL2016/6</i> (Sheldrick, 2015)
;
_computing_structure_solution
;
<i>SHELXS2016/6</i> (Sheldrick, 2008)
;
_diffrn_ambient_temperature 153(2)
_diffrn_measured_fraction_theta_full 0.999
_diffrn_measured_fraction_theta_max 0.994
_diffrn_measurement_device '1 circle goniometer'
_diffrn_measurement_device_type 'STOE IPDS 1'
_diffrn_measurement_method '\f rotation'
_diffrn_radiation_monochromator 'plane graphite'
_diffrn_radiation_source 'fine-focus sealed tube'
_diffrn_radiation_type MoK\a
_diffrn_radiation_wavelength 0.71073
_diffrn_reflns_av_R_equivalents 0.0907
_diffrn_reflns_limit_h_max 18
_diffrn_reflns_limit_h_min -18
_diffrn_reflns_limit_k_max 13
_diffrn_reflns_limit_k_min -13
_diffrn_reflns_limit_l_max 18
_diffrn_reflns_limit_l_min -18
_diffrn_reflns_number 18018
_diffrn_reflns_theta_full 25.242
_diffrn_reflns_theta_max 25.898
_diffrn_reflns_theta_min 2.340
_exptl_absorpt_coefficient_mu 1.192
_exptl_absorpt_correction_T_max 1.000
_exptl_absorpt_correction_T_min 0.712
_exptl_absorpt_correction_type multi-scan
_exptl_absorpt_process_details
;
(MULABS; Spek, 2009)
;
_exptl_crystal_colour green
_exptl_crystal_density_diffrn 1.420
_exptl_crystal_description plate
_exptl_crystal_F_000 1060
_exptl_crystal_size_max 0.34
_exptl_crystal_size_mid 0.30
_exptl_crystal_size_min 0.20
_refine_diff_density_max 1.797
_refine_diff_density_min -0.927
_refine_ls_extinction_method none
_refine_ls_goodness_of_fit_ref 1.019
_refine_ls_hydrogen_treatment mixed
_refine_ls_matrix_type full
_refine_ls_number_parameters 273
_refine_ls_number_reflns 4545
_refine_ls_number_restraints 9
_refine_ls_restrained_S_all 1.018
_refine_ls_R_factor_all 0.0907
_refine_ls_R_factor_gt 0.0666
_refine_ls_shift/su_max 0.000
_refine_ls_shift/su_mean 0.000
_refine_ls_structure_factor_coef Fsqd
_refine_ls_weighting_details 'w=1/[\s^2^(Fo^2^)+(0.1331P)^2^] where P=(Fo^2^+2Fc^2^)/3'
_refine_ls_weighting_scheme calc
_refine_ls_wR_factor_gt 0.1846
_refine_ls_wR_factor_ref 0.1964
_reflns_number_gt 3172
_reflns_number_total 4545
_reflns_threshold_expression 'I > 2\s(I)'
_cod_data_source_file wm5416sup1.cif
_cod_data_source_block I
_cod_original_sg_symbol_H-M 'P 21/n'
_cod_database_code 2311412
_shelx_space_group_comment
;
The symmetry employed for this shelxl refinement is uniquely defined
by the following loop, which should always be used as a source of
symmetry information in preference to the above space-group names.
They are only intended as comments.
;

loop_
_space_group_symop_operation_xyz
'x, y, z'
'-x+1/2, y+1/2, -z+1/2'
'-x, -y, -z'
'x-1/2, -y-1/2, z-1/2'

loop_
_atom_site_type_symbol
_atom_site_label
_atom_site_fract_x
_atom_site_fract_y
_atom_site_fract_z
_atom_site_U_iso_or_equiv
_atom_site_adp_type
_atom_site_calc_flag
_atom_site_occupancy
Cu Cu1 0.57200(3) 0.53341(6) 0.55087(4) 0.0195(2) Uani d 1
Cl Cl1 0.69386(7) 0.59126(13) 0.66374(7) 0.0253(3) Uani d 1
O O1 0.5727(3) 0.3572(4) 0.5833(3) 0.0384(10) Uani d 1
O O2 0.4505(3) 0.3014(4) 0.5009(3) 0.0369(10) Uani d 1
O O3 0.6477(2) 0.4905(4) 0.4471(2) 0.0297(9) Uani d 1
O O4 0.5250(2) 0.4381(5) 0.3640(3) 0.0445(12) Uani d 1
N N1 0.6876(3) -0.1791(5) 0.8123(3) 0.0339(11) Uani d 1
H H1A 0.715646 -0.207468 0.762784 0.051 Uiso calc 1
H H1B 0.688742 -0.239545 0.855069 0.051 Uiso calc 1
H H1C 0.717108 -0.110116 0.833690 0.051 Uiso calc 1
N N2 0.6727(3) 0.1961(6) -0.0237(3) 0.0451(14) Uani d 1
H H2A 0.674668 0.130093 0.014673 0.068 Uiso calc 1
H H2B 0.702133 0.175997 -0.074399 0.068 Uiso calc 1
H H2C 0.613684 0.215079 -0.038025 0.068 Uiso calc 1
C C1 0.5154(3) 0.2771(5) 0.5551(3) 0.0244(11) Uani d 1
C C2 0.5225(4) 0.1471(5) 0.5916(4) 0.0299(12) Uani d 1
H H2 0.490146 0.089283 0.548741 0.036 Uiso calc 1
C C3 0.6224(4) 0.1033(6) 0.6034(4) 0.0377(14) Uani d 1
H H3A 0.650187 0.098871 0.543974 0.045 Uiso calc 1
H H3B 0.657016 0.165255 0.640008 0.045 Uiso calc 1
C C4 0.6295(4) -0.0230(6) 0.6482(4) 0.0388(14) Uani d 1
H H4A 0.694444 -0.045681 0.657197 0.047 Uiso calc 1
H H4B 0.600371 -0.086743 0.608849 0.047 Uiso calc 1
C C5 0.5841(3) -0.0227(5) 0.7379(4) 0.0288(12) Uani d 1
H H5 0.614942 0.042295 0.776158 0.035 Uiso calc 1
C C6 0.4837(4) 0.0149(6) 0.7258(6) 0.0472(18) Uani d 1
H H6A 0.451049 -0.048267 0.688621 0.057 Uiso calc 1
H H6B 0.455311 0.017746 0.784995 0.057 Uiso calc 1
C C7 0.4754(3) 0.1418(6) 0.6811(4) 0.0372(14) Uani d 1
H H7A 0.502404 0.205796 0.721666 0.045 Uiso calc 1
H H7B 0.410239 0.162109 0.671203 0.045 Uiso calc 1
C C8 0.5915(4) -0.1465(6) 0.7881(4) 0.0397(14) Uani d 1
H H8A 0.556328 -0.141231 0.843406 0.048 Uiso calc 1
H H8B 0.564509 -0.213527 0.750187 0.048 Uiso calc 1
C C9 0.6099(3) 0.4514(5) 0.3760(3) 0.0244(11) Uani d 1
C C10 0.6679(3) 0.4182(5) 0.2966(3) 0.0244(11) Uani d 1
H H10 0.733515 0.427604 0.315003 0.029 Uiso calc 1
C C11 0.6461(4) 0.5081(6) 0.2187(4) 0.0288(12) Uani d 1
H H11A 0.579838 0.507245 0.204844 0.035 Uiso calc 1
H H11B 0.663545 0.593965 0.236560 0.035 Uiso calc 1
C C12 0.6970(4) 0.4710(6) 0.1351(3) 0.0299(12) Uani d 1
H H12A 0.681611 0.530032 0.085930 0.036 Uiso calc 1
H H12B 0.763338 0.475985 0.147985 0.036 Uiso calc 1
C C13 0.6722(3) 0.3405(5) 0.1063(3) 0.0262(12) Uani d 1
H H13 0.604822 0.337427 0.095228 0.031 Uiso calc 1
C C14 0.6965(4) 0.2495(6) 0.1830(4) 0.0332(13) Uani d 1
H H14A 0.677871 0.164112 0.164965 0.040 Uiso calc 1
H H14B 0.763281 0.249287 0.193720 0.040 Uiso calc 1
C C15 0.6507(4) 0.2838(6) 0.2693(4) 0.0319(12) Uani d 1
H H15A 0.584401 0.270120 0.261501 0.038 Uiso calc 1
H H15B 0.673527 0.227990 0.317868 0.038 Uiso calc 1
C C16 0.7174(4) 0.3051(6) 0.0196(4) 0.0347(14) Uani d 1
H H16A 0.714618 0.376924 -0.022083 0.042 Uiso calc 1
H H16B 0.782239 0.285487 0.032601 0.042 Uiso calc 1
Cl Cl2 0.53120(11) 0.73439(19) 0.07190(12) 0.0537(5) Uani d 1
O O1W 0.3515(3) 0.3850(6) 0.0849(3) 0.0600(14) Uani d 1
H H1WA 0.385(4) 0.405(9) 0.038(3) 0.090 Uiso d 1
H H1WB 0.393(4) 0.383(9) 0.130(3) 0.090 Uiso d 1
O O2W 0.1694(4) 0.5612(6) 0.5040(4) 0.0651(15) Uani d 1
H H2WA 0.134(5) 0.589(9) 0.548(5) 0.098 Uiso d 1
H H2WB 0.222(3) 0.602(8) 0.514(6) 0.098 Uiso d 1
O O3W 0.1194(3) 0.1039(6) 0.3118(3) 0.0619(15) Uani d 1
H H3WA 0.104(5) 0.075(8) 0.259(3) 0.093 Uiso d 1
H H3WB 0.073(4) 0.148(8) 0.329(5) 0.093 Uiso d 1

loop_
_atom_site_aniso_label
_atom_site_aniso_U_11
_atom_site_aniso_U_22
_atom_site_aniso_U_33
_atom_site_aniso_U_12
_atom_site_aniso_U_13
_atom_site_aniso_U_23
Cu1 0.0152(3) 0.0291(4) 0.0144(3) 0.0005(2) 0.0036(2) 0.0010(2)
Cl1 0.0213(6) 0.0352(8) 0.0193(6) -0.0045(5) 0.0001(4) 0.0005(5)
O1 0.035(2) 0.039(3) 0.041(2) -0.0092(18) -0.0129(17) 0.0117(19)
O2 0.035(2) 0.033(2) 0.041(2) 0.0018(17) -0.0158(17) -0.0035(19)
O3 0.0195(16) 0.050(3) 0.0195(17) -0.0029(16) 0.0022(13) -0.0049(17)
O4 0.0187(18) 0.088(4) 0.027(2) -0.0061(19) 0.0057(14) -0.018(2)
N1 0.031(2) 0.032(3) 0.038(3) 0.007(2) -0.0064(19) 0.001(2)
N2 0.041(3) 0.056(4) 0.039(3) 0.001(3) 0.018(2) -0.019(3)
C1 0.024(2) 0.031(3) 0.018(2) 0.004(2) 0.0067(19) 0.004(2)
C2 0.032(3) 0.025(3) 0.032(3) 0.001(2) -0.008(2) -0.003(2)
C3 0.032(3) 0.048(4) 0.034(3) 0.015(3) 0.016(2) 0.011(3)
C4 0.039(3) 0.040(4) 0.038(3) 0.015(3) -0.001(2) 0.003(3)
C5 0.020(2) 0.029(3) 0.037(3) 0.001(2) -0.002(2) 0.004(2)
C6 0.022(3) 0.036(4) 0.084(5) 0.002(2) 0.010(3) 0.022(4)
C7 0.019(2) 0.037(4) 0.056(4) 0.007(2) 0.010(2) 0.019(3)
C8 0.028(3) 0.040(4) 0.051(4) 0.005(3) 0.004(2) 0.009(3)
C9 0.022(2) 0.030(3) 0.022(2) 0.001(2) 0.0045(19) 0.004(2)
C10 0.014(2) 0.039(3) 0.021(2) 0.001(2) 0.0046(17) 0.000(2)
C11 0.034(3) 0.029(3) 0.024(3) 0.002(2) 0.008(2) -0.001(2)
C12 0.032(3) 0.037(4) 0.021(3) 0.004(2) 0.010(2) 0.004(2)
C13 0.020(2) 0.035(3) 0.024(2) 0.004(2) 0.0101(18) -0.006(2)
C14 0.031(3) 0.030(3) 0.039(3) 0.002(2) 0.011(2) 0.000(3)
C15 0.036(3) 0.031(3) 0.030(3) 0.003(2) 0.011(2) 0.002(2)
C16 0.029(3) 0.047(4) 0.028(3) 0.003(2) 0.013(2) -0.012(3)
Cl2 0.0453(9) 0.0647(13) 0.0518(10) -0.0012(8) 0.0122(7) 0.0128(9)
O1W 0.062(3) 0.068(4) 0.051(3) 0.008(3) 0.014(2) 0.021(3)
O2W 0.048(3) 0.075(4) 0.071(4) 0.012(3) -0.008(3) -0.019(3)
O3W 0.052(3) 0.081(4) 0.053(3) 0.018(3) 0.000(2) -0.034(3)

loop_
_atom_type_symbol
_atom_type_description
_atom_type_scat_dispersion_real
_atom_type_scat_dispersion_imag
_atom_type_scat_source
C C 0.0033 0.0016 'International Tables Vol C Tables 4.2.6.8 and 6.1.1.4'
H H 0.0000 0.0000 'International Tables Vol C Tables 4.2.6.8 and 6.1.1.4'
Cl Cl 0.1484 0.1585 'International Tables Vol C Tables 4.2.6.8 and 6.1.1.4'
Cu Cu 0.3201 1.2651 'International Tables Vol C Tables 4.2.6.8 and 6.1.1.4'
N N 0.0061 0.0033 'International Tables Vol C Tables 4.2.6.8 and 6.1.1.4'
O O 0.0106 0.0060 'International Tables Vol C Tables 4.2.6.8 and 6.1.1.4'

loop_
_geom_angle_atom_site_label_1
_geom_angle_atom_site_label_2
_geom_angle_atom_site_label_3
_geom_angle_site_symmetry_1
_geom_angle_site_symmetry_3
_geom_angle
_geom_angle_publ_flag
O1 Cu1 O2 . 3_666 167.02(15) y
O1 Cu1 O4 . 3_666 89.3(2) y
O2 Cu1 O4 3_666 3_666 89.9(2) y
O1 Cu1 O3 . . 88.33(18) y
O2 Cu1 O3 3_666 . 89.60(18) y
O4 Cu1 O3 3_666 . 167.27(15) y
O1 Cu1 Cl1 . . 94.31(11) y
O2 Cu1 Cl1 3_666 . 98.68(11) y
O4 Cu1 Cl1 3_666 . 92.57(11) y
O3 Cu1 Cl1 . . 100.08(10) y
O1 Cu1 Cu1 . 3_666 83.04(11) y
O2 Cu1 Cu1 3_666 3_666 84.05(11) y
O4 Cu1 Cu1 3_666 3_666 80.24(11) y
O3 Cu1 Cu1 . 3_666 87.06(10) y
Cl1 Cu1 Cu1 . 3_666 172.34(4) y
C1 O1 Cu1 . . 125.2(3) ?
C1 O2 Cu1 . 3_666 123.8(4) ?
C9 O3 Cu1 . . 119.4(3) ?
C9 O4 Cu1 . 3_666 128.7(3) ?
C8 N1 H1A . . 109.5 ?
C8 N1 H1B . . 109.5 ?
H1A N1 H1B . . 109.5 ?
C8 N1 H1C . . 109.5 ?
H1A N1 H1C . . 109.5 ?
H1B N1 H1C . . 109.5 ?
C16 N2 H2A . . 109.5 ?
C16 N2 H2B . . 109.5 ?
H2A N2 H2B . . 109.5 ?
C16 N2 H2C . . 109.5 ?
H2A N2 H2C . . 109.5 ?
H2B N2 H2C . . 109.5 ?
O2 C1 O1 . . 123.9(5) ?
O2 C1 C2 . . 118.0(5) ?
O1 C1 C2 . . 118.1(4) ?
C1 C2 C7 . . 108.9(5) ?
C1 C2 C3 . . 112.2(5) ?
C7 C2 C3 . . 110.2(4) ?
C1 C2 H2 . . 108.5 ?
C7 C2 H2 . . 108.5 ?
C3 C2 H2 . . 108.5 ?
C4 C3 C2 . . 112.0(5) ?
C4 C3 H3A . . 109.2 ?
C2 C3 H3A . . 109.2 ?
C4 C3 H3B . . 109.2 ?
C2 C3 H3B . . 109.2 ?
H3A C3 H3B . . 107.9 ?
C3 C4 C5 . . 111.3(5) ?
C3 C4 H4A . . 109.4 ?
C5 C4 H4A . . 109.4 ?
C3 C4 H4B . . 109.4 ?
C5 C4 H4B . . 109.4 ?
H4A C4 H4B . . 108.0 ?
C4 C5 C8 . . 113.9(5) ?
C4 C5 C6 . . 110.2(5) ?
C8 C5 C6 . . 109.8(5) ?
C4 C5 H5 . . 107.5 ?
C8 C5 H5 . . 107.5 ?
C6 C5 H5 . . 107.5 ?
C7 C6 C5 . . 110.5(5) ?
C7 C6 H6A . . 109.6 ?
C5 C6 H6A . . 109.6 ?
C7 C6 H6B . . 109.6 ?
C5 C6 H6B . . 109.6 ?
H6A C6 H6B . . 108.1 ?
C6 C7 C2 . . 112.7(5) ?
C6 C7 H7A . . 109.0 ?
C2 C7 H7A . . 109.0 ?
C6 C7 H7B . . 109.0 ?
C2 C7 H7B . . 109.0 ?
H7A C7 H7B . . 107.8 ?
N1 C8 C5 . . 112.0(5) ?
N1 C8 H8A . . 109.2 ?
C5 C8 H8A . . 109.2 ?
N1 C8 H8B . . 109.2 ?
C5 C8 H8B . . 109.2 ?
H8A C8 H8B . . 107.9 ?
O3 C9 O4 . . 124.6(5) ?
O3 C9 C10 . . 119.4(4) ?
O4 C9 C10 . . 116.0(4) ?
C15 C10 C9 . . 109.8(4) ?
C15 C10 C11 . . 111.3(4) ?
C9 C10 C11 . . 109.5(4) ?
C15 C10 H10 . . 108.7 ?
C9 C10 H10 . . 108.7 ?
C11 C10 H10 . . 108.7 ?
C12 C11 C10 . . 111.1(4) ?
C12 C11 H11A . . 109.4 ?
C10 C11 H11A . . 109.4 ?
C12 C11 H11B . . 109.4 ?
C10 C11 H11B . . 109.4 ?
H11A C11 H11B . . 108.0 ?
C13 C12 C11 . . 110.8(4) ?
C13 C12 H12A . . 109.5 ?
C11 C12 H12A . . 109.5 ?
C13 C12 H12B . . 109.5 ?
C11 C12 H12B . . 109.5 ?
H12A C12 H12B . . 108.1 ?
C12 C13 C16 . . 111.5(5) ?
C12 C13 C14 . . 109.2(4) ?
C16 C13 C14 . . 112.2(5) ?
C12 C13 H13 . . 107.9 ?
C16 C13 H13 . . 107.9 ?
C14 C13 H13 . . 107.9 ?
C15 C14 C13 . . 112.3(5) ?
C15 C14 H14A . . 109.1 ?
C13 C14 H14A . . 109.1 ?
C15 C14 H14B . . 109.1 ?
C13 C14 H14B . . 109.1 ?
H14A C14 H14B . . 107.9 ?
C10 C15 C14 . . 112.5(5) ?
C10 C15 H15A . . 109.1 ?
C14 C15 H15A . . 109.1 ?
C10 C15 H15B . . 109.1 ?
C14 C15 H15B . . 109.1 ?
H15A C15 H15B . . 107.8 ?
N2 C16 C13 . . 111.6(5) ?
N2 C16 H16A . . 109.3 ?
C13 C16 H16A . . 109.3 ?
N2 C16 H16B . . 109.3 ?
C13 C16 H16B . . 109.3 ?
H16A C16 H16B . . 108.0 ?
H1WA O1W H1WB . . 102(3) ?
H2WA O2W H2WB . . 103(3) ?
H3WA O3W H3WB . . 106(3) ?

loop_
_geom_bond_atom_site_label_1
_geom_bond_atom_site_label_2
_geom_bond_site_symmetry_2
_geom_bond_distance
_geom_bond_publ_flag
Cu1 Cu1 3_666 2.6649(11) y
Cu1 O1 . 1.950(4) y
Cu1 O2 3_666 1.955(4) y
Cu1 O4 3_666 1.965(4) y
Cu1 O3 . 1.991(3) y
Cu1 Cl1 . 2.4990(12) y
O1 C1 . 1.265(7) ?
O2 C1 . 1.258(6) ?
O3 C9 . 1.255(6) ?
O4 C9 . 1.264(6) ?
N1 C8 . 1.489(7) ?
N1 H1A . 0.9100 ?
N1 H1B . 0.9100 ?
N1 H1C . 0.9100 ?
N2 C16 . 1.479(8) ?
N2 H2A . 0.9100 ?
N2 H2B . 0.9100 ?
N2 H2C . 0.9100 ?
C1 C2 . 1.499(8) ?
C2 C7 . 1.526(8) ?
C2 C3 . 1.547(7) ?
C2 H2 . 1.0000 ?
C3 C4 . 1.512(9) ?
C3 H3A . 0.9900 ?
C3 H3B . 0.9900 ?
C4 C5 . 1.515(8) ?
C4 H4A . 0.9900 ?
C4 H4B . 0.9900 ?
C5 C8 . 1.526(8) ?
C5 C6 . 1.536(7) ?
C5 H5 . 1.0000 ?
C6 C7 . 1.518(9) ?
C6 H6A . 0.9900 ?
C6 H6B . 0.9900 ?
C7 H7A . 0.9900 ?
C7 H7B . 0.9900 ?
C8 H8A . 0.9900 ?
C8 H8B . 0.9900 ?
C9 C10 . 1.526(6) ?
C10 C15 . 1.516(8) ?
C10 C11 . 1.536(7) ?
C10 H10 . 1.0000 ?
C11 C12 . 1.527(7) ?
C11 H11A . 0.9900 ?
C11 H11B . 0.9900 ?
C12 C13 . 1.505(8) ?
C12 H12A . 0.9900 ?
C12 H12B . 0.9900 ?
C13 C16 . 1.522(7) ?
C13 C14 . 1.538(8) ?
C13 H13 . 1.0000 ?
C14 C15 . 1.518(7) ?
C14 H14A . 0.9900 ?
C14 H14B . 0.9900 ?
C15 H15A . 0.9900 ?
C15 H15B . 0.9900 ?
C16 H16A . 0.9900 ?
C16 H16B . 0.9900 ?
O1W H1WA . 0.89(2) ?
O1W H1WB . 0.90(2) ?
O2W H2WA . 0.90(2) ?
O2W H2WB . 0.90(2) ?
O3W H3WA . 0.88(2) ?
O3W H3WB . 0.88(2) ?

loop_
_geom_hbond_atom_site_label_D
_geom_hbond_atom_site_label_H
_geom_hbond_atom_site_label_A
_geom_hbond_site_symmetry_A
_geom_hbond_distance_DH
_geom_hbond_distance_HA
_geom_hbond_distance_DA
_geom_hbond_angle_DHA
N1 H1A Cl1 1_545 0.91 2.63 3.316(5) 133
N1 H1C Cl1 2_646 0.91 2.52 3.394(5) 160
N2 H2B Cl1 2_645 0.91 2.25 3.123(5) 160
N2 H2C Cl2 3_665 0.91 2.24 3.151(6) 179
N1 H1B O1W 3_656 0.91 1.90 2.760(7) 156
N2 H2A O2W 4_665 0.91 2.06 2.789(9) 137
O1W H1WA Cl2 3_665 0.89(2) 2.57(8) 3.218(6) 130(8)
O2W H2WA Cl2 4_576 0.90(2) 2.46(7) 3.176(6) 137(9)
O2W H2WB O3 3_666 0.90(2) 2.22(8) 2.820(6) 124(8)
O3W H3WA Cl1 4_565 0.88(2) 2.66(6) 3.258(5) 127(6)
O3W H3WB Cl2 2_545 0.88(2) 2.35(3) 3.182(5) 158(7)

loop_
_geom_torsion_atom_site_label_1
_geom_torsion_atom_site_label_2
_geom_torsion_atom_site_label_3
_geom_torsion_atom_site_label_4
_geom_torsion_site_symmetry_1
_geom_torsion
Cu1 O2 C1 O1 3_666 1.1(7)
Cu1 O2 C1 C2 3_666 178.1(4)
Cu1 O1 C1 O2 . 0.9(7)
Cu1 O1 C1 C2 . -176.1(4)
O2 C1 C2 C7 . -94.2(6)
O1 C1 C2 C7 . 82.9(6)
O2 C1 C2 C3 . 143.5(5)
O1 C1 C2 C3 . -39.4(7)
C1 C2 C3 C4 . 174.7(5)
C7 C2 C3 C4 . 53.1(7)
C2 C3 C4 C5 . -56.3(7)
C3 C4 C5 C8 . -178.1(5)
C3 C4 C5 C6 . 57.9(7)
C4 C5 C6 C7 . -57.2(8)
C8 C5 C6 C7 . 176.5(6)
C5 C6 C7 C2 . 55.9(8)
C1 C2 C7 C6 . -176.8(5)
C3 C2 C7 C6 . -53.3(7)
C4 C5 C8 N1 . 63.3(7)
C6 C5 C8 N1 . -172.5(5)
Cu1 O3 C9 O4 . 1.0(8)
Cu1 O3 C9 C10 . -179.8(4)
Cu1 O4 C9 O3 3_666 -2.3(9)
Cu1 O4 C9 C10 3_666 178.5(4)
O3 C9 C10 C15 . 122.8(5)
O4 C9 C10 C15 . -57.9(6)
O3 C9 C10 C11 . -114.7(5)
O4 C9 C10 C11 . 64.5(6)
C15 C10 C11 C12 . -53.7(6)
C9 C10 C11 C12 . -175.2(4)
C10 C11 C12 C13 . 58.9(6)
C11 C12 C13 C16 . 176.2(4)
C11 C12 C13 C14 . -59.3(5)
C12 C13 C14 C15 . 56.5(6)
C16 C13 C14 C15 . -179.4(5)
C9 C10 C15 C14 . 172.3(4)
C11 C10 C15 C14 . 50.9(6)
C13 C14 C15 C10 . -52.9(6)
C12 C13 C16 N2 . -162.4(5)
C14 C13 C16 N2 . 74.9(6)
